data_7159577
loop_
_publ_author_name
'Degroote, Frederick'
'Denoo, Bram'
'Ryckaert, Bram'
'Callebaut, Brenda'
'Van Hecke, Kristof'
'Hullaert, Jan'
'Winne, Johan M.'

_publ_section_title
;
 Dithioallyl cation (3 + 2) cycloadditions under aprotic reaction
 conditions: rapid access to spiro-fused cyclopentane scaffolds.
;
_journal_issue 40
_journal_name_full 'Organic &amp; biomolecular chemistry'
_journal_page_first 8117
_journal_page_last 8124
_journal_paper_doi 10.1039/d3ob01273e
_journal_volume 21
_journal_year 2023
_chemical_formula_moiety 'C17 H26 S2'
_chemical_formula_sum 'C17 H26 S2'
_chemical_formula_weight 294.50
_space_group_crystal_system monoclinic
_space_group_IT_number 14
_space_group_name_Hall '-P 2ybc'
_space_group_name_H-M_alt 'P 1 21/c 1'
_atom_sites_solution_hydrogens geom
_atom_sites_solution_primary direct
_audit_creation_date 2015-06-11
_audit_creation_method
;
Olex2 1.2
(compiled 2015.01.26 svn.r3151 for OlexSys, GUI svn.r4998)
;
_audit_update_record
;
2023-08-07 deposited with the CCDC.	2023-09-27 downloaded from the CCDC.
;
_cell_angle_alpha 90
_cell_angle_beta 96.644(2)
_cell_angle_gamma 90
_cell_formula_units_Z 4
_cell_length_a 10.1865(3)
_cell_length_b 8.18900(17)
_cell_length_c 19.2034(4)
_cell_measurement_reflns_used 13677
_cell_measurement_temperature 100.0(1)
_cell_measurement_theta_max 74.9090
_cell_measurement_theta_min 4.3350
_cell_volume 1591.14(7)
_computing_cell_refinement
;
CrysAlisPro, Agilent Technologies,
Version 1.171.37.35 (release 13-08-2014 CrysAlis171 .NET)
(compiled Aug 13 2014,18:06:01)
;
_computing_data_collection
;
CrysAlisPro, Agilent Technologies,
Version 1.171.37.35 (release 13-08-2014 CrysAlis171 .NET)
(compiled Aug 13 2014,18:06:01)
;
_computing_data_reduction
;
CrysAlisPro, Agilent Technologies,
Version 1.171.37.35 (release 13-08-2014 CrysAlis171 .NET)
(compiled Aug 13 2014,18:06:01)
;
_computing_molecular_graphics 'Olex2 (Dolomanov et al., 2009)'
_computing_publication_material 'Olex2 (Dolomanov et al., 2009)'
_computing_structure_refinement 'ShelXL (Sheldrick, 2008)'
_computing_structure_solution 'ShelXS (Sheldrick, 2008)'
_diffrn_ambient_environment N~2~
_diffrn_ambient_temperature 100.0(1)
_diffrn_detector 'CCD plate'
_diffrn_detector_area_resol_mean 10.4839
_diffrn_detector_type Atlas
_diffrn_measured_fraction_theta_full 1.000
_diffrn_measured_fraction_theta_max 0.988
_diffrn_measurement_details
;
#__ type_ start__ end____ width___ exp.time_
  1 omega  -84.00   18.00   1.0000    1.0000
omega____ theta____ kappa____ phi______ frames
    -      -41.8048  101.0000  150.0000 102

#__ type_ start__ end____ width___ exp.time_
  2 omega    4.00   84.00   1.0000    1.0000
omega____ theta____ kappa____ phi______ frames
    -       41.8048 -101.0000   46.0000 80

#__ type_ start__ end____ width___ exp.time_
  3 omega   29.00  111.00   1.0000    2.0000
omega____ theta____ kappa____ phi______ frames
    -      109.1316 -101.0000   46.0000 82

#__ type_ start__ end____ width___ exp.time_
  4 omega  101.00  178.00   1.0000    2.0000
omega____ theta____ kappa____ phi______ frames
    -      109.1316  101.0000  150.0000 77

#__ type_ start__ end____ width___ exp.time_
  5 omega  -50.00   32.00   1.0000    1.0000
omega____ theta____ kappa____ phi______ frames
    -      -41.8048   38.0000  -90.0000 82

#__ type_ start__ end____ width___ exp.time_
  6 omega  -70.00   31.00   1.0000    1.0000
omega____ theta____ kappa____ phi______ frames
    -      -41.8048   57.0000    0.0000 101

#__ type_ start__ end____ width___ exp.time_
  7 omega  -32.00   66.00   1.0000    1.0000
omega____ theta____ kappa____ phi______ frames
    -       41.8048  -38.0000  120.0000 98

#__ type_ start__ end____ width___ exp.time_
  8 omega   33.00  142.00   1.0000    2.0000
omega____ theta____ kappa____ phi______ frames
    -      109.1316  -77.0000   60.0000 109

#__ type_ start__ end____ width___ exp.time_
  9 omega   33.00   91.00   1.0000    2.0000
omega____ theta____ kappa____ phi______ frames
    -      109.1316  -30.0000 -180.0000 58

#__ type_ start__ end____ width___ exp.time_
 10 omega   36.00   98.00   1.0000    2.0000
omega____ theta____ kappa____ phi______ frames
    -      109.1316  -45.0000   60.0000 62

#__ type_ start__ end____ width___ exp.time_
 11 omega   83.00  178.00   1.0000    2.0000
omega____ theta____ kappa____ phi______ frames
    -      109.1316   45.0000 -150.0000 95

#__ type_ start__ end____ width___ exp.time_
 12 omega   37.00  138.00   1.0000    2.0000
omega____ theta____ kappa____ phi______ frames
    -      109.1316  -61.0000 -180.0000 101

#__ type_ start__ end____ width___ exp.time_
 13 omega -114.00  -14.00   1.0000    1.0000
omega____ theta____ kappa____ phi______ frames
    -      -41.8048  -57.0000  120.0000 100

#__ type_ start__ end____ width___ exp.time_
 14 omega -118.00   -9.00   1.0000    1.0000
omega____ theta____ kappa____ phi______ frames
    -      -41.8048  -77.0000  -60.0000 109

#__ type_ start__ end____ width___ exp.time_
 15 omega -114.00  -14.00   1.0000    1.0000
omega____ theta____ kappa____ phi______ frames
    -      -41.8048  -57.0000 -120.0000 100

#__ type_ start__ end____ width___ exp.time_
 16 omega -118.00   -9.00   1.0000    1.0000
omega____ theta____ kappa____ phi______ frames
    -      -41.8048  -77.0000 -150.0000 109

#__ type_ start__ end____ width___ exp.time_
 17 omega -114.00  -14.00   1.0000    1.0000
omega____ theta____ kappa____ phi______ frames
    -      -41.8048  -57.0000    0.0000 100

#__ type_ start__ end____ width___ exp.time_
 18 omega   81.00  178.00   1.0000    2.0000
omega____ theta____ kappa____ phi______ frames
    -      109.1316   30.0000  120.0000 97

#__ type_ start__ end____ width___ exp.time_
 19 omega   56.00  178.00   1.0000    2.0000
omega____ theta____ kappa____ phi______ frames
    -      109.1316   15.0000    0.0000 122

#__ type_ start__ end____ width___ exp.time_
 20 omega   36.00  121.00   1.0000    2.0000
omega____ theta____ kappa____ phi______ frames
    -      109.1316 -125.0000   30.0000 85

#__ type_ start__ end____ width___ exp.time_
 21 omega   81.00  178.00   1.0000    2.0000
omega____ theta____ kappa____ phi______ frames
    -      109.1316   30.0000   60.0000 97

#__ type_ start__ end____ width___ exp.time_
 22 omega   77.00  178.00   1.0000    2.0000
omega____ theta____ kappa____ phi______ frames
    -      109.1316   77.0000 -120.0000 101

#__ type_ start__ end____ width___ exp.time_
 23 omega -116.00  -17.00   1.0000    1.0000
omega____ theta____ kappa____ phi______ frames
    -      -41.8048  -38.0000 -120.0000 99

#__ type_ start__ end____ width___ exp.time_
 24 omega -118.00   -9.00   1.0000    1.0000
omega____ theta____ kappa____ phi______ frames
    -      -41.8048  -77.0000   90.0000 109

#__ type_ start__ end____ width___ exp.time_
 25 omega    9.00  118.00   1.0000    1.0000
omega____ theta____ kappa____ phi______ frames
    -       41.8048   77.0000   90.0000 109

#__ type_ start__ end____ width___ exp.time_
 26 omega    9.00  118.00   1.0000    1.0000
omega____ theta____ kappa____ phi______ frames
    -       41.8048   77.0000 -180.0000 109

#__ type_ start__ end____ width___ exp.time_
 27 omega   17.00  116.00   1.0000    1.0000
omega____ theta____ kappa____ phi______ frames
    -       41.8048   38.0000  -90.0000 99

#__ type_ start__ end____ width___ exp.time_
 28 omega   80.00  131.00   1.0000    2.0000
omega____ theta____ kappa____ phi______ frames
    -      109.1316   61.0000  150.0000 51
;
_diffrn_measurement_device 'four-circle diffractometer'
_diffrn_measurement_device_type 'SuperNova, Dual, Cu at zero, Atlas'
_diffrn_measurement_method '\w scans'
_diffrn_orient_matrix_UB_11 -0.0676924000
_diffrn_orient_matrix_UB_12 -0.0259761000
_diffrn_orient_matrix_UB_13 -0.0751787000
_diffrn_orient_matrix_UB_21 0.0317101000
_diffrn_orient_matrix_UB_22 0.1777888000
_diffrn_orient_matrix_UB_23 -0.0182726000
_diffrn_orient_matrix_UB_31 0.1326046000
_diffrn_orient_matrix_UB_32 -0.0557809000
_diffrn_orient_matrix_UB_33 -0.0232441000
_diffrn_radiation_monochromator mirror
_diffrn_radiation_probe x-ray
_diffrn_radiation_type CuK\a
_diffrn_radiation_wavelength 1.54184
_diffrn_reflns_av_R_equivalents 0.0366
_diffrn_reflns_av_unetI/netI 0.0187
_diffrn_reflns_Laue_measured_fraction_full 1.000
_diffrn_reflns_Laue_measured_fraction_max 0.988
_diffrn_reflns_limit_h_max 12
_diffrn_reflns_limit_h_min -11
_diffrn_reflns_limit_k_max 10
_diffrn_reflns_limit_k_min -10
_diffrn_reflns_limit_l_max 24
_diffrn_reflns_limit_l_min -24
_diffrn_reflns_number 23284
_diffrn_reflns_point_group_measured_fraction_full 1.000
_diffrn_reflns_point_group_measured_fraction_max 0.988
_diffrn_reflns_theta_full 67.684
_diffrn_reflns_theta_max 75.336
_diffrn_reflns_theta_min 4.370
_diffrn_source 'sealed X-ray tube'
_diffrn_source_type 'SuperNova (Cu) X-ray Source'
_exptl_absorpt_coefficient_mu 2.887
_exptl_absorpt_correction_T_max 0.991
_exptl_absorpt_correction_T_min 0.981
_exptl_absorpt_correction_type gaussian
_exptl_absorpt_process_details
;
CrysAlisPro, Agilent Technologies,
Version 1.171.37.35 (release 13-08-2014 CrysAlis171 .NET)
(compiled Aug 13 2014,18:06:01)
Numerical absorption correction based on gaussian integration over
			a multifaceted crystal model
Empirical absorption correction using spherical harmonics,
 implemented in SCALE3 ABSPACK scaling algorithm.
;
_exptl_crystal_colour 'clear colourless'
_exptl_crystal_colour_lustre clear
_exptl_crystal_colour_primary colourless
_exptl_crystal_density_diffrn 1.229
_exptl_crystal_description plate
_exptl_crystal_F_000 640
_exptl_crystal_size_max 0.2357
_exptl_crystal_size_mid 0.2172
_exptl_crystal_size_min 0.0999
_refine_diff_density_max 0.356
_refine_diff_density_min -0.270
_refine_diff_density_rms 0.045
_refine_ls_extinction_method none
_refine_ls_goodness_of_fit_ref 1.050
_refine_ls_hydrogen_treatment constr
_refine_ls_matrix_type full
_refine_ls_number_parameters 176
_refine_ls_number_reflns 3250
_refine_ls_number_restraints 0
_refine_ls_restrained_S_all 1.050
_refine_ls_R_factor_all 0.0317
_refine_ls_R_factor_gt 0.0295
_refine_ls_shift/su_max 0.000
_refine_ls_shift/su_mean 0.000
_refine_ls_structure_factor_coef Fsqd
_refine_ls_weighting_details 'w=1/[\s^2^(Fo^2^)+(0.0436P)^2^+0.6390P] where P=(Fo^2^+2Fc^2^)/3'
_refine_ls_weighting_scheme calc
_refine_ls_wR_factor_gt 0.0790
_refine_ls_wR_factor_ref 0.0810
_reflns_Friedel_coverage 0.000
_reflns_number_gt 3047
_reflns_number_total 3250
_reflns_threshold_expression 'I > 2\s(I)'
_cod_data_source_file d3ob01273e2.cif
_cod_data_source_block jw002
_cod_depositor_comments 'Adding full bibliography for 7159577.cif.'
_cod_database_code 7159577
_shelxl_version_number 2013-4
_chemical_oxdiff_formula 'C17 H26 S2'
_shelx_space_group_comment
;
The symmetry employed for this shelxl refinement is uniquely defined
by the following loop, which should always be used as a source of
symmetry information in preference to the above space-group names.
They are only intended as comments.
;
_reflns_odcompleteness_completeness 99.97
_reflns_odcompleteness_iscentric 1
_reflns_odcompleteness_theta 66.97
_olex2_refinement_description
;
1. Fixed Uiso
 At 1.2 times of:
  All C(H) groups, All C(H,H) groups
 At 1.5 times of:
  All C(H,H,H) groups
2.a Ternary CH refined with riding coordinates:
 C1(H1), C7(H7)
2.b Secondary CH2 refined with riding coordinates:
 C2(H2A,H2B), C3(H3A,H3B), C6(H6A,H6B), C11(H11A,H11B), C12(H12A,H12B),
 C13(H13A,H13B)
2.c Idealised Me refined as rotating group:
 C8(H8A,H8B,H8C), C15(H15A,H15B,H15C), C16(H16A,H16B,H16C), C17(H17A,H17B,H17C)
;
_olex2_exptl_crystal_mounting_method 'mounted on a nylon loop'
_olex2_submission_special_instructions 'No special instructions were received'

loop_
_space_group_symop_operation_xyz
'x, y, z'
'-x, y+1/2, -z+1/2'
'-x, -y, -z'
'x, -y-1/2, z-1/2'

loop_
_atom_site_label
_atom_site_type_symbol
_atom_site_fract_x
_atom_site_fract_y
_atom_site_fract_z
_atom_site_U_iso_or_equiv
_atom_site_adp_type
_atom_site_occupancy
_atom_site_site_symmetry_order
_atom_site_calc_flag
_atom_site_refinement_flags_posn
_atom_site_refinement_flags_adp
_atom_site_refinement_flags_occupancy
_atom_site_disorder_assembly
_atom_site_disorder_group
S1 S 0.13201(3) 0.07140(4) 0.20947(2) 0.01930(10) Uani 1 1 d . . . . .
S2 S 0.25847(3) -0.31987(4) 0.24475(2) 0.02358(10) Uani 1 1 d . . . . .
C1 C 0.22481(12) -0.04822(15) 0.15200(6) 0.0163(2) Uani 1 1 d . . . . .
H1 H 0.1631 -0.1044 0.1154 0.020 Uiso 1 1 calc R . . . .
C2 C 0.06047(13) -0.09076(16) 0.25657(7) 0.0211(3) Uani 1 1 d . . . . .
H2A H 0.0013 -0.0426 0.2885 0.025 Uiso 1 1 calc R . . . .
H2B H 0.0063 -0.1614 0.2227 0.025 Uiso 1 1 calc R . . . .
C3 C 0.16415(13) -0.19428(17) 0.29892(7) 0.0226(3) Uani 1 1 d . . . . .
H3A H 0.1202 -0.2659 0.3307 0.027 Uiso 1 1 calc R . . . .
H3B H 0.2255 -0.1218 0.3283 0.027 Uiso 1 1 calc R . . . .
C4 C 0.31711(13) -0.17016(15) 0.19051(6) 0.0180(2) Uani 1 1 d . . . . .
C5 C 0.44039(13) -0.15922(15) 0.17379(6) 0.0194(3) Uani 1 1 d . . . . .
C6 C 0.45315(12) -0.02585(16) 0.12120(6) 0.0197(3) Uani 1 1 d . . . . .
H6A H 0.4670 -0.0721 0.0750 0.024 Uiso 1 1 calc R . . . .
H6B H 0.5279 0.0475 0.1371 0.024 Uiso 1 1 calc R . . . .
C7 C 0.31932(12) 0.06733(14) 0.11704(6) 0.0163(2) Uani 1 1 d . . . . .
H7 H 0.3351 0.1633 0.1491 0.020 Uiso 1 1 calc R . . . .
C8 C 0.55599(13) -0.26198(18) 0.20127(7) 0.0253(3) Uani 1 1 d . . . . .
H8A H 0.5299 -0.3367 0.2371 0.038 Uiso 1 1 calc GR . . . .
H8B H 0.6279 -0.1915 0.2220 0.038 Uiso 1 1 calc GR . . . .
H8C H 0.5860 -0.3252 0.1628 0.038 Uiso 1 1 calc GR . . . .
C9 C 0.26807(11) 0.13661(15) 0.04561(6) 0.0154(2) Uani 1 1 d . . . . .
C10 C 0.22689(12) 0.04127(15) -0.00933(6) 0.0168(2) Uani 1 1 d . . . . .
C11 C 0.16944(13) 0.10739(16) -0.07988(6) 0.0208(3) Uani 1 1 d . . . . .
H11A H 0.0889 0.0445 -0.0966 0.025 Uiso 1 1 calc R . . . .
H11B H 0.2342 0.0909 -0.1139 0.025 Uiso 1 1 calc R . . . .
C12 C 0.13435(15) 0.28755(17) -0.07795(7) 0.0266(3) Uani 1 1 d . . . . .
H12A H 0.1197 0.3313 -0.1263 0.032 Uiso 1 1 calc R . . . .
H12B H 0.0519 0.3019 -0.0559 0.032 Uiso 1 1 calc R . . . .
C13 C 0.24651(15) 0.37942(16) -0.03614(7) 0.0241(3) Uani 1 1 d . . . . .
H13A H 0.2260 0.4976 -0.0376 0.029 Uiso 1 1 calc R . . . .
H13B H 0.3286 0.3630 -0.0583 0.029 Uiso 1 1 calc R . . . .
C14 C 0.27012(13) 0.32387(15) 0.04062(6) 0.0184(3) Uani 1 1 d . . . . .
C15 C 0.23267(14) -0.14295(15) -0.00889(7) 0.0216(3) Uani 1 1 d . . . . .
H15A H 0.1428 -0.1872 -0.0164 0.032 Uiso 1 1 calc GR . . . .
H15B H 0.2761 -0.1807 0.0364 0.032 Uiso 1 1 calc GR . . . .
H15C H 0.2829 -0.1806 -0.0464 0.032 Uiso 1 1 calc GR . . . .
C16 C 0.16468(14) 0.39834(16) 0.08208(7) 0.0257(3) Uani 1 1 d . . . . .
H16A H 0.0768 0.3633 0.0613 0.039 Uiso 1 1 calc GR . . . .
H16B H 0.1703 0.5177 0.0805 0.039 Uiso 1 1 calc GR . . . .
H16C H 0.1796 0.3615 0.1309 0.039 Uiso 1 1 calc GR . . . .
C17 C 0.40615(14) 0.39142(17) 0.07081(7) 0.0269(3) Uani 1 1 d . . . . .
H17A H 0.4091 0.5092 0.0621 0.040 Uiso 1 1 calc GR . . . .
H17B H 0.4756 0.3370 0.0481 0.040 Uiso 1 1 calc GR . . . .
H17C H 0.4202 0.3710 0.1214 0.040 Uiso 1 1 calc GR . . . .

loop_
_atom_site_aniso_label
_atom_site_aniso_U_11
_atom_site_aniso_U_22
_atom_site_aniso_U_33
_atom_site_aniso_U_23
_atom_site_aniso_U_13
_atom_site_aniso_U_12
S1 0.01918(17) 0.01842(16) 0.02120(17) -0.00009(11) 0.00609(12) 0.00006(11)
S2 0.02802(19) 0.01982(17) 0.02301(17) 0.00694(11) 0.00351(13) 0.00046(12)
C1 0.0183(6) 0.0165(5) 0.0139(5) 0.0008(4) 0.0017(4) 0.0000(5)
C2 0.0196(6) 0.0260(6) 0.0182(6) 0.0009(5) 0.0046(5) -0.0041(5)
C3 0.0235(7) 0.0289(7) 0.0154(6) 0.0034(5) 0.0023(5) -0.0048(5)
C4 0.0225(6) 0.0164(6) 0.0148(5) 0.0007(4) 0.0006(5) 0.0005(5)
C5 0.0224(6) 0.0206(6) 0.0147(6) 0.0001(5) -0.0003(5) 0.0030(5)
C6 0.0169(6) 0.0251(6) 0.0168(6) 0.0025(5) 0.0012(5) 0.0008(5)
C7 0.0169(6) 0.0174(6) 0.0146(5) 0.0004(4) 0.0014(4) -0.0006(4)
C8 0.0237(7) 0.0302(7) 0.0218(6) 0.0047(5) 0.0014(5) 0.0079(5)
C9 0.0159(6) 0.0157(6) 0.0149(5) 0.0015(4) 0.0029(4) 0.0004(4)
C10 0.0176(6) 0.0166(6) 0.0163(6) 0.0016(4) 0.0024(4) 0.0004(5)
C11 0.0255(7) 0.0212(6) 0.0148(6) -0.0002(5) -0.0019(5) -0.0002(5)
C12 0.0356(8) 0.0223(6) 0.0198(6) 0.0039(5) -0.0053(6) 0.0048(6)
C13 0.0363(8) 0.0167(6) 0.0192(6) 0.0034(5) 0.0030(5) -0.0015(5)
C14 0.0235(6) 0.0151(6) 0.0166(6) 0.0004(4) 0.0026(5) -0.0013(5)
C15 0.0287(7) 0.0168(6) 0.0190(6) -0.0021(5) 0.0010(5) 0.0004(5)
C16 0.0344(8) 0.0178(6) 0.0260(7) -0.0007(5) 0.0079(6) 0.0038(5)
C17 0.0307(7) 0.0224(6) 0.0270(7) 0.0022(5) 0.0006(6) -0.0097(6)

loop_
_atom_type_symbol
_atom_type_description
_atom_type_scat_dispersion_real
_atom_type_scat_dispersion_imag
_atom_type_scat_source
C C 0.0181 0.0091 'International Tables Vol C Tables 4.2.6.8 and 6.1.1.4'
H H 0.0000 0.0000 'International Tables Vol C Tables 4.2.6.8 and 6.1.1.4'
S S 0.3331 0.5567 'International Tables Vol C Tables 4.2.6.8 and 6.1.1.4'

loop_
_exptl_crystal_face_index_h
_exptl_crystal_face_index_k
_exptl_crystal_face_index_l
_exptl_crystal_face_perp_dist
_exptl_oxdiff_crystal_face_indexfrac_h
_exptl_oxdiff_crystal_face_indexfrac_k
_exptl_oxdiff_crystal_face_indexfrac_l
_exptl_oxdiff_crystal_face_x
_exptl_oxdiff_crystal_face_y
_exptl_oxdiff_crystal_face_z
-4 -4 6 0.0411 -3.9986 -4.0039 5.9990 -0.0763 -0.9483 -0.4463
1 5 -5 0.0688 0.9999 5.0007 -4.9969 0.1781 1.0121 -0.0302
4 3 -6 0.0486 3.9983 3.0039 -5.9999 0.1024 0.7705 0.5021
6 0 -6 0.0639 5.9970 0.0062 -6.0033 0.0452 0.3010 0.9344
-3 3 10 0.1148 -2.9964 2.9970 10.0063 -0.6273 0.2550 -0.7971
-3 -2 -9 0.0712 -3.0013 -2.0034 -9.0033 0.9321 -0.2868 -0.0770
-6 0 -2 0.1211 -5.9985 -0.0064 -1.9987 0.5565 -0.1548 -0.7486
7 -1 -1 0.0638 6.9974 -0.9926 -1.0033 -0.3725 0.0638 1.0066
4 -2 -10 0.0807 3.9963 -1.9960 -10.0056 0.5335 -0.0453 0.8738
5 2 5 0.0976 4.9999 2.0054 5.0017 -0.7666 0.4237 0.4349
1 3 -11 0.0576 0.9983 3.0006 -11.0003 0.6815 0.7661 0.2207
3 1 -11 0.0502 2.9972 1.0028 -11.0028 0.5982 0.4744 0.5973
2 -3 8 0.0913 2.0002 -2.9975 7.9986 -0.6589 -0.6157 0.2465
-1 4 8 0.1105 -0.9972 3.9990 8.0061 -0.6383 0.5331 -0.5414
5 3 3 0.0784 4.9998 3.0053 3.0021 -0.6422 0.6380 0.4256
3 -5 0 0.0934 2.9979 -4.9966 -0.0056 -0.0727 -0.7932 0.6764

loop_
_geom_angle_atom_site_label_1
_geom_angle_atom_site_label_2
_geom_angle_atom_site_label_3
_geom_angle
_geom_angle_site_symmetry_1
_geom_angle_site_symmetry_3
_geom_angle_publ_flag
C2 S1 C1 100.13(6) . . ?
C4 S2 C3 100.56(6) . . ?
S1 C1 H1 110.3 . . ?
C4 C1 S1 113.43(8) . . ?
C4 C1 H1 110.3 . . ?
C4 C1 C7 103.46(10) . . ?
C7 C1 S1 108.96(8) . . ?
C7 C1 H1 110.3 . . ?
S1 C2 H2A 109.1 . . ?
S1 C2 H2B 109.1 . . ?
H2A C2 H2B 107.8 . . ?
C3 C2 S1 112.54(9) . . ?
C3 C2 H2A 109.1 . . ?
C3 C2 H2B 109.1 . . ?
S2 C3 H3A 109.0 . . ?
S2 C3 H3B 109.0 . . ?
C2 C3 S2 113.05(9) . . ?
C2 C3 H3A 109.0 . . ?
C2 C3 H3B 109.0 . . ?
H3A C3 H3B 107.8 . . ?
C1 C4 S2 121.20(9) . . ?
C5 C4 S2 125.67(10) . . ?
C5 C4 C1 112.87(11) . . ?
C4 C5 C6 111.55(11) . . ?
C4 C5 C8 127.06(12) . . ?
C8 C5 C6 121.39(11) . . ?
C5 C6 H6A 110.9 . . ?
C5 C6 H6B 110.9 . . ?
C5 C6 C7 104.32(10) . . ?
H6A C6 H6B 108.9 . . ?
C7 C6 H6A 110.9 . . ?
C7 C6 H6B 110.9 . . ?
C1 C7 C6 105.17(9) . . ?
C1 C7 H7 106.0 . . ?
C6 C7 H7 106.0 . . ?
C9 C7 C1 116.82(10) . . ?
C9 C7 C6 115.89(10) . . ?
C9 C7 H7 106.0 . . ?
C5 C8 H8A 109.5 . . ?
C5 C8 H8B 109.5 . . ?
C5 C8 H8C 109.5 . . ?
H8A C8 H8B 109.5 . . ?
H8A C8 H8C 109.5 . . ?
H8B C8 H8C 109.5 . . ?
C7 C9 C14 115.02(10) . . ?
C10 C9 C7 122.45(11) . . ?
C10 C9 C14 122.52(11) . . ?
C9 C10 C11 123.36(11) . . ?
C9 C10 C15 124.71(11) . . ?
C15 C10 C11 111.93(10) . . ?
C10 C11 H11A 108.9 . . ?
C10 C11 H11B 108.9 . . ?
C10 C11 C12 113.17(10) . . ?
H11A C11 H11B 107.8 . . ?
C12 C11 H11A 108.9 . . ?
C12 C11 H11B 108.9 . . ?
C11 C12 H12A 109.8 . . ?
C11 C12 H12B 109.8 . . ?
H12A C12 H12B 108.3 . . ?
C13 C12 C11 109.23(11) . . ?
C13 C12 H12A 109.8 . . ?
C13 C12 H12B 109.8 . . ?
C12 C13 H13A 109.1 . . ?
C12 C13 H13B 109.1 . . ?
C12 C13 C14 112.70(11) . . ?
H13A C13 H13B 107.8 . . ?
C14 C13 H13A 109.1 . . ?
C14 C13 H13B 109.1 . . ?
C9 C14 C17 110.66(10) . . ?
C13 C14 C9 110.72(10) . . ?
C13 C14 C16 109.82(11) . . ?
C13 C14 C17 106.80(11) . . ?
C16 C14 C9 110.41(10) . . ?
C16 C14 C17 108.35(11) . . ?
C10 C15 H15A 109.5 . . ?
C10 C15 H15B 109.5 . . ?
C10 C15 H15C 109.5 . . ?
H15A C15 H15B 109.5 . . ?
H15A C15 H15C 109.5 . . ?
H15B C15 H15C 109.5 . . ?
C14 C16 H16A 109.5 . . ?
C14 C16 H16B 109.5 . . ?
C14 C16 H16C 109.5 . . ?
H16A C16 H16B 109.5 . . ?
H16A C16 H16C 109.5 . . ?
H16B C16 H16C 109.5 . . ?
C14 C17 H17A 109.5 . . ?
C14 C17 H17B 109.5 . . ?
C14 C17 H17C 109.5 . . ?
H17A C17 H17B 109.5 . . ?
H17A C17 H17C 109.5 . . ?
H17B C17 H17C 109.5 . . ?

loop_
_geom_bond_atom_site_label_1
_geom_bond_atom_site_label_2
_geom_bond_distance
_geom_bond_site_symmetry_2
_geom_bond_publ_flag
S1 C1 1.8201(12) . ?
S1 C2 1.8069(13) . ?
S2 C3 1.8150(14) . ?
S2 C4 1.7575(13) . ?
C1 H1 1.0000 . ?
C1 C4 1.5057(16) . ?
C1 C7 1.5564(16) . ?
C2 H2A 0.9900 . ?
C2 H2B 0.9900 . ?
C2 C3 1.5155(18) . ?
C3 H3A 0.9900 . ?
C3 H3B 0.9900 . ?
C4 C5 1.3347(19) . ?
C5 C6 1.5033(17) . ?
C5 C8 1.4932(17) . ?
C6 H6A 0.9900 . ?
C6 H6B 0.9900 . ?
C6 C7 1.5563(17) . ?
C7 H7 1.0000 . ?
C7 C9 1.5200(16) . ?
C8 H8A 0.9800 . ?
C8 H8B 0.9800 . ?
C8 H8C 0.9800 . ?
C9 C10 1.3402(17) . ?
C9 C14 1.5367(16) . ?
C10 C11 1.5125(16) . ?
C10 C15 1.5097(17) . ?
C11 H11A 0.9900 . ?
C11 H11B 0.9900 . ?
C11 C12 1.5195(18) . ?
C12 H12A 0.9900 . ?
C12 H12B 0.9900 . ?
C12 C13 1.5178(19) . ?
C13 H13A 0.9900 . ?
C13 H13B 0.9900 . ?
C13 C14 1.5349(17) . ?
C14 C16 1.5352(18) . ?
C14 C17 1.5416(18) . ?
C15 H15A 0.9800 . ?
C15 H15B 0.9800 . ?
C15 H15C 0.9800 . ?
C16 H16A 0.9800 . ?
C16 H16B 0.9800 . ?
C16 H16C 0.9800 . ?
C17 H17A 0.9800 . ?
C17 H17B 0.9800 . ?
C17 H17C 0.9800 . ?

loop_
_geom_torsion_atom_site_label_1
_geom_torsion_atom_site_label_2
_geom_torsion_atom_site_label_3
_geom_torsion_atom_site_label_4
_geom_torsion
_geom_torsion_site_symmetry_1
_geom_torsion_site_symmetry_2
_geom_torsion_site_symmetry_3
_geom_torsion_site_symmetry_4
_geom_torsion_publ_flag
S1 C1 C4 S2 57.13(12) . . . . ?
S1 C1 C4 C5 -128.33(10) . . . . ?
S1 C1 C7 C6 136.41(8) . . . . ?
S1 C1 C7 C9 -93.50(11) . . . . ?
S1 C2 C3 S2 -69.94(11) . . . . ?
S2 C4 C5 C6 174.81(9) . . . . ?
S2 C4 C5 C8 -5.0(2) . . . . ?
C1 S1 C2 C3 62.37(10) . . . . ?
C1 C4 C5 C6 0.57(15) . . . . ?
C1 C4 C5 C8 -179.24(12) . . . . ?
C1 C7 C9 C10 -57.06(16) . . . . ?
C1 C7 C9 C14 124.35(11) . . . . ?
C2 S1 C1 C4 -53.44(10) . . . . ?
C2 S1 C1 C7 -168.09(8) . . . . ?
C3 S2 C4 C1 -50.84(11) . . . . ?
C3 S2 C4 C5 135.36(12) . . . . ?
C4 S2 C3 C2 55.18(10) . . . . ?
C4 C1 C7 C6 15.44(12) . . . . ?
C4 C1 C7 C9 145.53(10) . . . . ?
C4 C5 C6 C7 9.60(14) . . . . ?
C5 C6 C7 C1 -15.30(12) . . . . ?
C5 C6 C7 C9 -145.93(10) . . . . ?
C6 C7 C9 C10 67.78(15) . . . . ?
C6 C7 C9 C14 -110.81(12) . . . . ?
C7 C1 C4 S2 175.03(8) . . . . ?
C7 C1 C4 C5 -10.44(14) . . . . ?
C7 C9 C10 C11 176.96(11) . . . . ?
C7 C9 C10 C15 -3.46(19) . . . . ?
C7 C9 C14 C13 167.37(10) . . . . ?
C7 C9 C14 C16 -70.80(13) . . . . ?
C7 C9 C14 C17 49.15(14) . . . . ?
C8 C5 C6 C7 -170.58(11) . . . . ?
C9 C10 C11 C12 -12.98(18) . . . . ?
C10 C9 C14 C13 -11.23(17) . . . . ?
C10 C9 C14 C16 110.61(14) . . . . ?
C10 C9 C14 C17 -129.45(13) . . . . ?
C10 C11 C12 C13 44.83(16) . . . . ?
C11 C12 C13 C14 -62.47(15) . . . . ?
C12 C13 C14 C9 44.73(15) . . . . ?
C12 C13 C14 C16 -77.45(14) . . . . ?
C12 C13 C14 C17 165.27(11) . . . . ?
C14 C9 C10 C11 -4.55(19) . . . . ?
C14 C9 C10 C15 175.02(12) . . . . ?
C15 C10 C11 C12 167.40(12) . . . . ?
